data_1529726
loop_
_publ_author_name
'Carpenter, G.B.'
'Wold, A.'
'Wu, P.'
'Gao, Y.M.'

_publ_section_title
;
 Redetermination of crystal structure of zinc thiogallate
;
_journal_name_full 'Materials Research Bulletin'
_journal_page_first 1077
_journal_page_last 1082
_journal_volume 24
_journal_year 1989
_chemical_formula_sum 'Ga2 S4 Zn'
_chemical_name_systematic 'Zn (Ga2 S4)'
_space_group_IT_number 121
_symmetry_space_group_name_Hall 'I -4 2'
_symmetry_space_group_name_H-M 'I -4 2 m'
_cell_angle_alpha 90
_cell_angle_beta 90
_cell_angle_gamma 90
_cell_formula_units_Z 2
_cell_length_a 5.297
_cell_length_b 5.297
_cell_length_c 10.363
_cell_volume 290.767
_citation_journal_id_ASTM MRBUAC
_cod_data_source_file Carpenter_MRBUAC_1989_1851.cif
_cod_data_source_block Ga2S4Zn1
_cod_original_cell_volume 290.7672
_cod_original_formula_sum 'Ga2 S4 Zn1'
_cod_database_code 1529726

loop_
_symmetry_equiv_pos_as_xyz
x,y,z
y,-x,-z
-x,-y,z
-y,x,-z
x,-y,-z
-y,-x,z
-x,y,-z
y,x,z
x+1/2,y+1/2,z+1/2
y+1/2,-x+1/2,-z+1/2
-x+1/2,-y+1/2,z+1/2
-y+1/2,x+1/2,-z+1/2
x+1/2,-y+1/2,-z+1/2
-y+1/2,-x+1/2,z+1/2
-x+1/2,y+1/2,-z+1/2
y+1/2,x+1/2,z+1/2

loop_
_atom_site_label
_atom_site_type_symbol
_atom_site_fract_x
_atom_site_fract_y
_atom_site_fract_z
_atom_site_occupancy
_atom_site_U_iso_or_equiv
Ga2 Ga+3 0 0 0 1 0.0
Ga1 Ga+3 0 0.5 0.25 0.5 0.0
S1 S-2 0.2563 0.2563 0.1187 1 0.0
Zn1 Zn+2 0 0.5 0.25 0.5 0.0
